data_9008965
loop_
_publ_author_name
'Wyckoff, R. W. G.'

_publ_section_title
;
 Second edition. Interscience Publishers, New York, New York
;
_journal_name_full 'Crystal Structures'
_journal_page_first 85
_journal_page_last 237
_journal_volume 1
_journal_year 1963
_chemical_formula_structural CrS.97
_chemical_formula_sum 'Cr S0.97'
_space_group_IT_number 15
_symmetry_space_group_name_Hall '-C 2yc'
_symmetry_space_group_name_H-M 'C 1 2/c 1'
_cell_angle_alpha 90
_cell_angle_beta 101.60
_cell_angle_gamma 90
_cell_length_a 3.826
_cell_length_b 5.913
_cell_length_c 6.089
_cell_formula_units_Z 4
_cell_volume 134.939
_exptl_crystal_density_diffrn 4.090
_cod_original_formula_sum 'Cr S.97'
_cod_database_code 9008965

loop_
_symmetry_equiv_pos_as_xyz
x,y,z
1/2+x,1/2+y,z
x,-y,1/2+z
1/2+x,1/2-y,1/2+z
-x,y,1/2-z
1/2-x,1/2+y,1/2-z
-x,-y,-z
1/2-x,1/2-y,-z

loop_
_atom_site_label
_atom_site_fract_x
_atom_site_fract_y
_atom_site_fract_z
_atom_site_occupancy
Cr 0.00000 0.00000 0.00000 1.00000
S 0.00000 0.32000 0.25000 0.97000

_database_code_amcsd 0011643
_cod_duplicate_entry 9007443

loop_
_cod_related_entry_id
_cod_related_entry_database
_cod_related_entry_code
1 AMCSD 0009202
2 AMCSD 0011643
